data_7243108
loop_
_publ_author_name
'Ding, Fei'
'Yang, Chuanlu'
'Gong, Xiangnan'
'Zheng, Hui'
'Zhou, Xiaoyu'
'Li, Lingli'
'Zhang, Lichun'
'Wang, Dehua'
'Pan, Bingying'

_publ_section_title
;
 Structure, phase transition and properties of the one-dimensional
 antiferromagnet Cu(2,6-dimethylpyrazine)Br2
;
_journal_issue 37
_journal_name_full 'RSC Advances'
_journal_page_first 22565
_journal_page_last 22570
_journal_paper_doi 10.1039/D1RA02318G
_journal_volume 11
_journal_year 2021
_chemical_formula_sum 'C6 H8 Br2 Cu N2'
_chemical_formula_weight 331.50
_chemical_name_systematic (2,,6-dimethylpyrazine)CuBr2
_space_group_crystal_system orthorhombic
_space_group_IT_number 59
_space_group_name_Hall '-P 2ab 2a'
_space_group_name_H-M_alt 'P m m n :2'
_atom_sites_solution_hydrogens geom
_audit_creation_method SHELXL-2018/3
_audit_update_record
;
2021-03-14 deposited with the CCDC.	2021-06-21 downloaded from the CCDC.
;
_cell_angle_alpha 90
_cell_angle_beta 90
_cell_angle_gamma 90
_cell_formula_units_Z 2
_cell_length_a 8.3552(9)
_cell_length_b 8.5782(11)
_cell_length_c 6.6959(7)
_cell_measurement_reflns_used 1915
_cell_measurement_temperature 300(2)
_cell_measurement_theta_max 33.871
_cell_measurement_theta_min 3.404
_cell_volume 479.91(9)
_computing_structure_refinement 'SHELXL-2018/3 (Sheldrick, 2018)'
_computing_structure_solution 'SHELXT 2018/2 (Sheldrick, 2018)'
_diffrn_ambient_temperature 300(2)
_diffrn_measured_fraction_theta_full 0.990
_diffrn_measured_fraction_theta_max 0.962
_diffrn_measurement_device_type 'Bruker D8 VENTURE TXS PHOTON II'
_diffrn_measurement_method '\w and \f scans'
_diffrn_radiation_type MoK\a
_diffrn_radiation_wavelength 0.71073
_diffrn_reflns_av_R_equivalents 0.0552
_diffrn_reflns_av_unetI/netI 0.0443
_diffrn_reflns_Laue_measured_fraction_full 0.990
_diffrn_reflns_Laue_measured_fraction_max 0.962
_diffrn_reflns_limit_h_max 10
_diffrn_reflns_limit_h_min -14
_diffrn_reflns_limit_k_max 12
_diffrn_reflns_limit_k_min -14
_diffrn_reflns_limit_l_max 11
_diffrn_reflns_limit_l_min -11
_diffrn_reflns_number 8216
_diffrn_reflns_point_group_measured_fraction_full 0.990
_diffrn_reflns_point_group_measured_fraction_max 0.962
_diffrn_reflns_theta_full 25.242
_diffrn_reflns_theta_max 38.866
_diffrn_reflns_theta_min 3.404
_exptl_absorpt_coefficient_mu 10.541
_exptl_absorpt_correction_T_max 0.7476
_exptl_absorpt_correction_T_min 0.3419
_exptl_absorpt_correction_type multi-scan
_exptl_crystal_colour black
_exptl_crystal_density_diffrn 2.294
_exptl_crystal_description block
_exptl_crystal_F_000 314
_exptl_crystal_size_max 0.100
_exptl_crystal_size_mid 0.100
_exptl_crystal_size_min 0.100
_refine_diff_density_max 1.388
_refine_diff_density_min -0.973
_refine_diff_density_rms 0.142
_refine_ls_extinction_method none
_refine_ls_goodness_of_fit_ref 1.023
_refine_ls_hydrogen_treatment constr
_refine_ls_matrix_type full
_refine_ls_number_parameters 37
_refine_ls_number_reflns 1468
_refine_ls_number_restraints 0
_refine_ls_restrained_S_all 1.023
_refine_ls_R_factor_all 0.0992
_refine_ls_R_factor_gt 0.0395
_refine_ls_shift/su_max 0.000
_refine_ls_shift/su_mean 0.000
_refine_ls_structure_factor_coef Fsqd
_refine_ls_weighting_details 'w=1/[\s^2^(Fo^2^)+(0.0299P)^2^+0.6840P] where P=(Fo^2^+2Fc^2^)/3'
_refine_ls_weighting_scheme calc
_refine_ls_wR_factor_gt 0.0795
_refine_ls_wR_factor_ref 0.1028
_reflns_Friedel_coverage 0.000
_reflns_number_gt 807
_reflns_number_total 1468
_reflns_threshold_expression 'I > 2\s(I)'
_cod_data_source_file d1ra02318g2.cif
_cod_data_source_block Pnmn_a
_cod_original_sg_symbol_H-M 'P m m n'
_cod_database_code 7243108
_shelx_shelxl_version_number 2018/3
_shelx_space_group_comment
;
The symmetry employed for this shelxl refinement is uniquely defined
by the following loop, which should always be used as a source of
symmetry information in preference to the above space-group names.
They are only intended as comments.
;
_shelx_estimated_absorpt_t_min 0.419
_shelx_estimated_absorpt_t_max 0.419

loop_
_space_group_symop_operation_xyz
'x, y, z'
'-x+1/2, -y+1/2, z'
'-x, y+1/2, -z'
'x+1/2, -y, -z'
'-x, -y, -z'
'x-1/2, y-1/2, -z'
'x, -y-1/2, z'
'-x-1/2, y, z'

loop_
_atom_site_label
_atom_site_type_symbol
_atom_site_fract_x
_atom_site_fract_y
_atom_site_fract_z
_atom_site_U_iso_or_equiv
_atom_site_adp_type
_atom_site_occupancy
_atom_site_site_symmetry_order
_atom_site_calc_flag
_atom_site_refinement_flags_posn
_atom_site_refinement_flags_adp
_atom_site_refinement_flags_occupancy
_atom_site_disorder_assembly
_atom_site_disorder_group
C1 C 0.250000 0.6152(4) 0.4990(5) 0.0342(8) Uani 1 2 d S T P . .
C2 C 0.250000 0.6170(5) 0.2908(5) 0.0376(9) Uani 1 2 d S T P . .
H2 H 0.250000 0.523204 0.221201 0.045 Uiso 1 2 calc R U P . .
C3 C 0.250000 0.4652(6) 0.6118(6) 0.0620(16) Uani 1 2 d S T P . .
H3A H 0.250000 0.379612 0.519500 0.093 Uiso 1 2 calc R U P . .
H3B H 0.343814 0.459799 0.694308 0.093 Uiso 0.5 1 calc R U P . .
H3C H 0.156186 0.459799 0.694308 0.093 Uiso 0.5 1 calc R U P . .
Br1 Br 0.53500(6) 0.750000 0.89621(7) 0.05196(18) Uani 1 2 d S T P . .
Cu1 Cu 0.250000 0.750000 0.89525(8) 0.02866(15) Uani 1 4 d S T P . .
N1 N 0.250000 0.750000 0.5993(6) 0.0288(8) Uani 1 4 d S T P . .
N2 N 0.250000 0.750000 0.1904(6) 0.0319(9) Uani 1 4 d S T P . .

loop_
_atom_site_aniso_label
_atom_site_aniso_U_11
_atom_site_aniso_U_22
_atom_site_aniso_U_33
_atom_site_aniso_U_23
_atom_site_aniso_U_13
_atom_site_aniso_U_12
C1 0.053(2) 0.0284(18) 0.0213(13) -0.0001(13) 0.000 0.000
C2 0.058(3) 0.034(2) 0.0207(13) -0.0053(14) 0.000 0.000
C3 0.121(5) 0.032(2) 0.0324(19) 0.0039(18) 0.000 0.000
Br1 0.0357(3) 0.0763(4) 0.0438(3) 0.000 0.00242(19) 0.000
Cu1 0.0342(3) 0.0374(4) 0.0144(2) 0.000 0.000 0.000
N1 0.040(2) 0.029(2) 0.0170(14) 0.000 0.000 0.000
N2 0.037(2) 0.042(3) 0.0172(15) 0.000 0.000 0.000

loop_
_atom_type_symbol
_atom_type_description
_atom_type_scat_dispersion_real
_atom_type_scat_dispersion_imag
_atom_type_scat_source
C C 0.0033 0.0016 'International Tables Vol C Tables 4.2.6.8 and 6.1.1.4'
H H 0.0000 0.0000 'International Tables Vol C Tables 4.2.6.8 and 6.1.1.4'
Br Br -0.2901 2.4595 'International Tables Vol C Tables 4.2.6.8 and 6.1.1.4'
Cu Cu 0.3201 1.2651 'International Tables Vol C Tables 4.2.6.8 and 6.1.1.4'
N N 0.0061 0.0033 'International Tables Vol C Tables 4.2.6.8 and 6.1.1.4'

loop_
_geom_angle_atom_site_label_1
_geom_angle_atom_site_label_2
_geom_angle_atom_site_label_3
_geom_angle
_geom_angle_site_symmetry_1
_geom_angle_site_symmetry_3
_geom_angle_publ_flag
N1 C1 C2 119.5(3) . . ?
N1 C1 C3 119.4(3) . . ?
C2 C1 C3 121.1(4) . . ?
N2 C2 C1 121.2(4) . . ?
N2 Cu1 N1 180.0 1_556 . ?
N2 Cu1 Br1 89.847(18) 1_556 2_565 ?
N1 Cu1 Br1 90.153(18) . 2_565 ?
N2 Cu1 Br1 89.847(18) 1_556 . ?
N1 Cu1 Br1 90.153(18) . . ?
Br1 Cu1 Br1 179.69(4) 2_565 . ?
C1 N1 C1 119.7(4) 2_565 . ?
C1 N1 Cu1 120.2(2) 2_565 . ?
C1 N1 Cu1 120.2(2) . . ?
C2 N2 C2 119.0(4) 2_565 . ?
C2 N2 Cu1 120.5(2) 2_565 1_554 ?
C2 N2 Cu1 120.5(2) . 1_554 ?

loop_
_geom_bond_atom_site_label_1
_geom_bond_atom_site_label_2
_geom_bond_distance
_geom_bond_site_symmetry_2
_geom_bond_publ_flag
C1 N1 1.338(4) . ?
C1 C2 1.394(5) . ?
C1 C3 1.492(6) . ?
C2 N2 1.324(4) . ?
Br1 Cu1 2.3813(5) . ?
Cu1 N2 1.976(4) 1_556 ?
Cu1 N1 1.981(4) . ?
